data_7242208
loop_
_publ_author_name
'Pahari, Shyam K.'
'Gokoglan, Tugba Ceren'
'Visayas, Benjoe Rey B.'
'Woehl, Jennifer'
'Golen, James A.'
'Howland, Rachael'
'Mayes, Maricris L.'
'Agar, Ertan'
'Cappillino, Patrick J.'

_publ_section_title
;
 Designing high energy density flow batteries by tuning active-material
 thermodynamics
;
_journal_issue 10
_journal_name_full 'RSC Advances'
_journal_page_first 5432
_journal_page_last 5443
_journal_paper_doi 10.1039/D0RA10913D
_journal_volume 11
_journal_year 2021
_chemical_formula_moiety ' 2(C16 H36 N), C8 H8 N2 O10 V, H2 O '
_chemical_formula_sum 'C40 H82 N4 O11 V'
_chemical_formula_weight 846.03
_chemical_name_systematic 'Bis-tetra-n-butylammonium vanadium(iv)bis-hydroxyiminodiacetate'
_space_group_crystal_system monoclinic
_space_group_IT_number 14
_space_group_name_Hall '-P 2ybc'
_space_group_name_H-M_alt 'P 1 21/c 1'
_atom_sites_solution_hydrogens mixed
_atom_sites_solution_primary 'intrinsic phasing'
_atom_sites_solution_secondary 'Fourier difference maps'
_audit_creation_method SHELXL-2014/6
_audit_update_record
;
2020-11-18 deposited with the CCDC.	2021-01-12 downloaded from the CCDC.
;
_cell_angle_alpha 90
_cell_angle_beta 95.183(3)
_cell_angle_gamma 90
_cell_formula_units_Z 4
_cell_length_a 12.0215(12)
_cell_length_b 17.5162(17)
_cell_length_c 22.902(2)
_cell_measurement_reflns_used 9905
_cell_measurement_temperature 200(2)
_cell_measurement_theta_max 25.18
_cell_measurement_theta_min 2.93
_cell_volume 4802.8(8)
_computing_cell_refinement 'Bruker SAINT'
_computing_data_collection 'Bruker APEX3'
_computing_data_reduction 'Bruker SAINT'
_computing_molecular_graphics 'Bruker SHELXTL'
_computing_publication_material 'Bruker SHELXTL'
_computing_structure_refinement 'SHELXL-2014/6 (Sheldrick, 2014)'
_computing_structure_solution 'SHELXS-97 (Sheldrick 2008)'
_diffrn_ambient_temperature 200(2)
_diffrn_measured_fraction_theta_full 0.998
_diffrn_measured_fraction_theta_max 0.997
_diffrn_measurement_device_type 'Bruker APEX-III CMOS'
_diffrn_measurement_method '\f and \w scans'
_diffrn_radiation_type MoK\a
_diffrn_radiation_wavelength 0.71073
_diffrn_reflns_av_R_equivalents 0.0500
_diffrn_reflns_av_unetI/netI 0.0235
_diffrn_reflns_Laue_measured_fraction_full 0.998
_diffrn_reflns_Laue_measured_fraction_max 0.997
_diffrn_reflns_limit_h_max 14
_diffrn_reflns_limit_h_min -14
_diffrn_reflns_limit_k_max 21
_diffrn_reflns_limit_k_min -21
_diffrn_reflns_limit_l_max 27
_diffrn_reflns_limit_l_min -27
_diffrn_reflns_number 104598
_diffrn_reflns_point_group_measured_fraction_full 0.998
_diffrn_reflns_point_group_measured_fraction_max 0.997
_diffrn_reflns_theta_full 25.000
_diffrn_reflns_theta_max 25.378
_diffrn_reflns_theta_min 3.062
_exptl_absorpt_coefficient_mu 0.262
_exptl_absorpt_correction_T_max 0.680
_exptl_absorpt_correction_T_min 0.560
_exptl_absorpt_correction_type multi-scan
_exptl_absorpt_process_details sadabs
_exptl_crystal_colour blue
_exptl_crystal_density_diffrn 1.170
_exptl_crystal_description BLOCK
_exptl_crystal_F_000 1844
_exptl_crystal_recrystallization_method 'Vapour deposition'
_exptl_crystal_size_max 0.330
_exptl_crystal_size_mid 0.260
_exptl_crystal_size_min 0.180
_refine_diff_density_max 1.151
_refine_diff_density_min -0.454
_refine_diff_density_rms 0.072
_refine_ls_extinction_coef 0.0098(10)
_refine_ls_extinction_expression Fc^*^=kFc[1+0.001xFc^2^\l^3^/sin(2\q)]^-1/4^
_refine_ls_extinction_method SHELXL
_refine_ls_goodness_of_fit_ref 1.070
_refine_ls_hydrogen_treatment mixed
_refine_ls_matrix_type full
_refine_ls_number_parameters 799
_refine_ls_number_reflns 8799
_refine_ls_number_restraints 640
_refine_ls_restrained_S_all 1.075
_refine_ls_R_factor_all 0.1026
_refine_ls_R_factor_gt 0.0797
_refine_ls_shift/su_max 0.027
_refine_ls_shift/su_mean 0.000
_refine_ls_structure_factor_coef Fsqd
_refine_ls_weighting_details 'w=1/[\s^2^(Fo^2^)+(0.1084P)^2^+8.5064P] where P=(Fo^2^+2Fc^2^)/3'
_refine_ls_weighting_scheme calc
_refine_ls_wR_factor_gt 0.2120
_refine_ls_wR_factor_ref 0.2386
_reflns_Friedel_coverage 0.000
_reflns_number_gt 6833
_reflns_number_total 8799
_reflns_threshold_expression 'I > 2\s(I)'
_cod_data_source_file d0ra10913d2.cif
_cod_data_source_block UMD1287d_a
_cod_original_cell_volume 4802.7(8)
_cod_original_sg_symbol_H-M 'P 21/c'
_cod_database_code 7242208
_shelx_space_group_comment
; 
The symmetry employed for this shelxl refinement is uniquely defined 
by the following loop, which should always be used as a source of 
symmetry information in preference to the above space-group names. 
They are only intended as comments. 
;
_shelx_estimated_absorpt_t_min 0.918
_shelx_estimated_absorpt_t_max 0.954
_shelxl_version_number 2014/6

loop_
_space_group_symop_operation_xyz
'x, y, z'
'-x, y+1/2, -z+1/2'
'-x, -y, -z'
'x, -y-1/2, z-1/2'

loop_
_atom_site_label
_atom_site_type_symbol
_atom_site_fract_x
_atom_site_fract_y
_atom_site_fract_z
_atom_site_U_iso_or_equiv
_atom_site_adp_type
_atom_site_occupancy
_atom_site_site_symmetry_order
_atom_site_calc_flag
_atom_site_refinement_flags_posn
_atom_site_refinement_flags_adp
_atom_site_refinement_flags_occupancy
_atom_site_disorder_assembly
_atom_site_disorder_group
V1 V 0.48063(5) 0.26069(4) 0.54380(3) 0.0445(2) Uani 1 1 d . . . . .
O1 O 0.5613(3) 0.30147(18) 0.47365(14) 0.0668(8) Uani 1 1 d D . . . .
O2 O 0.6582(6) 0.2609(5) 0.39967(19) 0.095(2) Uani 0.889(19) 1 d D . P A 1
O2A O 0.615(6) 0.2921(13) 0.3941(13) 0.095(2) Uani 0.111(19) 1 d D . P A 2
O3 O 0.3757(2) 0.21742(16) 0.48149(14) 0.0592(8) Uani 1 1 d . . . . .
O4 O 0.3733(3) 0.05602(18) 0.60149(16) 0.0752(10) Uani 1 1 d D . . . .
O5 O 0.4054(2) 0.18102(15) 0.59289(12) 0.0496(6) Uani 1 1 d . . . . .
O6 O 0.3660(2) 0.34764(16) 0.5339(2) 0.0814(11) Uani 1 1 d D . . . .
C5 C 0.3958(8) 0.4123(9) 0.5576(13) 0.069(3) Uani 0.49(5) 1 d D U P B 1
O7 O 0.3370(15) 0.4756(7) 0.5578(16) 0.114(6) Uani 0.49(5) 1 d D U P B 1
C5A C 0.4022(11) 0.4169(6) 0.5376(13) 0.069(3) Uani 0.51(5) 1 d D . P B 2
O7A O 0.3390(12) 0.4687(7) 0.5290(13) 0.090(5) Uani 0.51(5) 1 d D U P B 2
O8 O 0.5105(2) 0.30861(18) 0.62140(14) 0.0629(8) Uani 1 1 d . . . . .
O9 O 0.8024(2) 0.2279(2) 0.61112(13) 0.0671(9) Uani 1 1 d . . . . .
O10 O 0.6320(2) 0.20899(15) 0.56835(11) 0.0449(6) Uani 1 1 d . . . . .
N1 N 0.4688(3) 0.17114(18) 0.48947(13) 0.0458(7) Uani 1 1 d . . . . .
N2 N 0.5673(3) 0.3481(2) 0.58097(18) 0.0581(9) Uani 1 1 d . . . . .
C1 C 0.5888(5) 0.2516(3) 0.43739(19) 0.0750(15) Uani 1 1 d D . . . .
C2 C 0.5382(5) 0.1727(3) 0.44130(19) 0.0694(13) Uani 1 1 d . . . . .
H2A H 0.4929 0.1604 0.4042 0.083 Uiso 1 1 calc R U . . .
H2B H 0.5983 0.1342 0.4476 0.083 Uiso 1 1 calc R U . . .
C3 C 0.4449(3) 0.0983(2) 0.51576(18) 0.0490(9) Uani 1 1 d . . . . .
H3A H 0.5138 0.0671 0.5204 0.059 Uiso 1 1 calc R U . . .
H3B H 0.3887 0.0703 0.4897 0.059 Uiso 1 1 calc R U . . .
C4 C 0.4020(3) 0.1097(2) 0.57381(16) 0.0498(10) Uani 1 1 d D . . . .
C6 C 0.5206(4) 0.4242(3) 0.5668(3) 0.0833(17) Uani 1 1 d D . . . .
H6A H 0.5497 0.4446 0.5308 0.100 Uiso 1 1 calc R U . B 1
H6B H 0.5398 0.4604 0.5994 0.100 Uiso 1 1 calc R U . B 1
C7 C 0.6874(3) 0.3367(3) 0.5903(2) 0.0622(11) Uani 1 1 d . . . . .
H7A H 0.7165 0.3595 0.6282 0.075 Uiso 1 1 calc R U . . .
H7B H 0.7247 0.3617 0.5586 0.075 Uiso 1 1 calc R U . . .
C8 C 0.7111(3) 0.2516(2) 0.59058(16) 0.0478(9) Uani 1 1 d . . . . .
N3 N 0.0533(2) 0.26294(18) 0.52047(13) 0.0458(7) Uani 1 1 d D . . . .
C9 C 0.0088(17) 0.3245(13) 0.5551(10) 0.054(5) Uani 0.678(14) 1 d D U P C 1
H9A H -0.0462 0.3016 0.5796 0.065 Uiso 0.678(14) 1 calc R U P C 1
H9B H -0.0328 0.3600 0.5274 0.065 Uiso 0.678(14) 1 calc R U P C 1
C10 C 0.0890(13) 0.3711(8) 0.5946(6) 0.072(4) Uani 0.678(14) 1 d D U P C 1
H10A H 0.1418 0.3976 0.5707 0.087 Uiso 0.678(14) 1 calc R U P C 1
H10B H 0.1328 0.3367 0.6223 0.087 Uiso 0.678(14) 1 calc R U P C 1
C11 C 0.0289(13) 0.4294(8) 0.6289(7) 0.096(5) Uani 0.678(14) 1 d D U P C 1
H11A H -0.0159 0.4621 0.6004 0.116 Uiso 0.678(14) 1 calc R U P C 1
H11B H -0.0242 0.4017 0.6518 0.116 Uiso 0.678(14) 1 calc R U P C 1
C12 C 0.0972(16) 0.4805(12) 0.6700(10) 0.139(8) Uani 0.678(14) 1 d D U P C 1
H12A H 0.0537 0.5261 0.6779 0.208 Uiso 0.678(14) 1 calc R U P C 1
H12B H 0.1651 0.4957 0.6523 0.208 Uiso 0.678(14) 1 calc R U P C 1
H12C H 0.1177 0.4534 0.7069 0.208 Uiso 0.678(14) 1 calc R U P C 1
C9A C 0.006(3) 0.335(2) 0.5524(18) 0.040(6) Uani 0.322(14) 1 d D U P C 2
H9AA H -0.0405 0.3658 0.5232 0.047 Uiso 0.322(14) 1 calc R U P C 2
H9AB H -0.0428 0.3172 0.5823 0.047 Uiso 0.322(14) 1 calc R U P C 2
C10A C 0.097(2) 0.3847(14) 0.5815(11) 0.054(5) Uani 0.322(14) 1 d D U P C 2
H10C H 0.1404 0.4081 0.5516 0.064 Uiso 0.322(14) 1 calc R U P C 2
H10D H 0.1476 0.3538 0.6083 0.064 Uiso 0.322(14) 1 calc R U P C 2
C11A C 0.042(2) 0.4460(14) 0.6153(10) 0.064(5) Uani 0.322(14) 1 d D U P C 2
H11C H 0.0153 0.4881 0.5889 0.077 Uiso 0.322(14) 1 calc R U P C 2
H11D H -0.0220 0.4249 0.6342 0.077 Uiso 0.322(14) 1 calc R U P C 2
C12A C 0.130(3) 0.475(2) 0.6608(15) 0.100(9) Uani 0.322(14) 1 d D U P C 2
H12D H 0.1016 0.5197 0.6801 0.150 Uiso 0.322(14) 1 calc R U P C 2
H12E H 0.1972 0.4881 0.6421 0.150 Uiso 0.322(14) 1 calc R U P C 2
H12F H 0.1475 0.4345 0.6901 0.150 Uiso 0.322(14) 1 calc R U P C 2
C13 C 0.1234(10) 0.2137(7) 0.5650(5) 0.054(3) Uani 0.678(14) 1 d D U P C 1
H13A H 0.1537 0.1705 0.5436 0.065 Uiso 0.678(14) 1 calc R U P C 1
H13B H 0.1878 0.2447 0.5812 0.065 Uiso 0.678(14) 1 calc R U P C 1
C14 C 0.0681(10) 0.1817(7) 0.6154(5) 0.064(3) Uani 0.678(14) 1 d D U P C 1
H14A H 0.0516 0.2241 0.6419 0.077 Uiso 0.678(14) 1 calc R U P C 1
H14B H -0.0041 0.1588 0.6003 0.077 Uiso 0.678(14) 1 calc R U P C 1
C15 C 0.1337(11) 0.1237(7) 0.6498(6) 0.084(3) Uani 0.678(14) 1 d D U P C 1
H15A H 0.2063 0.1462 0.6647 0.100 Uiso 0.678(14) 1 calc R U P C 1
H15B H 0.1491 0.0807 0.6237 0.100 Uiso 0.678(14) 1 calc R U P C 1
C16 C 0.078(2) 0.0935(13) 0.7001(8) 0.112(7) Uani 0.678(14) 1 d D U P C 1
H16A H 0.1170 0.0477 0.7155 0.168 Uiso 0.678(14) 1 calc R U P C 1
H16B H 0.0001 0.0806 0.6871 0.168 Uiso 0.678(14) 1 calc R U P C 1
H16C H 0.0791 0.1324 0.7309 0.168 Uiso 0.678(14) 1 calc R U P C 1
C13A C 0.1198(18) 0.2005(12) 0.5549(10) 0.037(5) Uani 0.322(14) 1 d D U P C 2
H13C H 0.1409 0.1606 0.5274 0.045 Uiso 0.322(14) 1 calc R U P C 2
H13D H 0.1894 0.2228 0.5742 0.045 Uiso 0.322(14) 1 calc R U P C 2
C14A C 0.0550(19) 0.1650(12) 0.6002(9) 0.052(5) Uani 0.322(14) 1 d D U P C 2
H14C H 0.0334 0.2060 0.6267 0.062 Uiso 0.322(14) 1 calc R U P C 2
H14D H -0.0148 0.1440 0.5801 0.062 Uiso 0.322(14) 1 calc R U P C 2
C15A C 0.109(2) 0.1041(12) 0.6365(10) 0.068(5) Uani 0.322(14) 1 d D U P C 2
H15C H 0.1850 0.1224 0.6504 0.081 Uiso 0.322(14) 1 calc R U P C 2
H15D H 0.1191 0.0601 0.6104 0.081 Uiso 0.322(14) 1 calc R U P C 2
C16A C 0.058(4) 0.075(3) 0.6884(14) 0.081(8) Uani 0.322(14) 1 d D U P C 2
H16D H 0.1169 0.0608 0.7190 0.122 Uiso 0.322(14) 1 calc R U P C 2
H16E H 0.0131 0.0292 0.6773 0.122 Uiso 0.322(14) 1 calc R U P C 2
H16F H 0.0100 0.1139 0.7033 0.122 Uiso 0.322(14) 1 calc R U P C 2
C17 C 0.1271(11) 0.2965(9) 0.4753(6) 0.051(3) Uani 0.678(14) 1 d D U P C 1
H17A H 0.1897 0.3240 0.4971 0.062 Uiso 0.678(14) 1 calc R U P C 1
H17B H 0.1599 0.2533 0.4548 0.062 Uiso 0.678(14) 1 calc R U P C 1
C18 C 0.0742(10) 0.3499(9) 0.4292(6) 0.063(3) Uani 0.678(14) 1 d D U P C 1
H18A H 0.0612 0.4004 0.4468 0.076 Uiso 0.678(14) 1 calc R U P C 1
H18B H 0.0014 0.3292 0.4127 0.076 Uiso 0.678(14) 1 calc R U P C 1
C19 C 0.1520(9) 0.3581(8) 0.3812(5) 0.099(4) Uani 0.678(14) 1 d D U P C 1
H19A H 0.1704 0.3066 0.3672 0.119 Uiso 0.678(14) 1 calc R U P C 1
H19B H 0.1123 0.3858 0.3479 0.119 Uiso 0.678(14) 1 calc R U P C 1
C20 C 0.2578(10) 0.3992(9) 0.3996(6) 0.152(6) Uani 0.678(14) 1 d D U P C 1
H20A H 0.3024 0.4039 0.3660 0.227 Uiso 0.678(14) 1 calc R U P C 1
H20B H 0.3002 0.3705 0.4309 0.227 Uiso 0.678(14) 1 calc R U P C 1
H20C H 0.2406 0.4502 0.4139 0.227 Uiso 0.678(14) 1 calc R U P C 1
C17A C 0.139(2) 0.282(2) 0.4767(14) 0.055(7) Uani 0.322(14) 1 d D U P C 2
H17C H 0.2105 0.2974 0.4981 0.066 Uiso 0.322(14) 1 calc R U P C 2
H17D H 0.1518 0.2371 0.4524 0.066 Uiso 0.322(14) 1 calc R U P C 2
C18A C 0.093(3) 0.347(2) 0.4385(17) 0.088(9) Uani 0.322(14) 1 d D U P C 2
H18C H 0.0688 0.3866 0.4652 0.105 Uiso 0.322(14) 1 calc R U P C 2
H18D H 0.0250 0.3273 0.4161 0.105 Uiso 0.322(14) 1 calc R U P C 2
C19A C 0.159(2) 0.3873(12) 0.3950(11) 0.082(6) Uani 0.322(14) 1 d D U P C 2
H19C H 0.1084 0.4149 0.3658 0.098 Uiso 0.322(14) 1 calc R U P C 2
H19D H 0.2112 0.4246 0.4152 0.098 Uiso 0.322(14) 1 calc R U P C 2
C20A C 0.223(3) 0.3274(14) 0.3657(13) 0.130(10) Uani 0.322(14) 1 d D U P C 2
H20D H 0.2604 0.3505 0.3339 0.195 Uiso 0.322(14) 1 calc R U P C 2
H20E H 0.1709 0.2878 0.3496 0.195 Uiso 0.322(14) 1 calc R U P C 2
H20F H 0.2782 0.3044 0.3944 0.195 Uiso 0.322(14) 1 calc R U P C 2
C21 C -0.0484(3) 0.2226(2) 0.49033(18) 0.0479(9) Uani 1 1 d D U . . .
H21A H -0.0943 0.2032 0.5209 0.057 Uiso 1 1 calc R U . . .
H21B H -0.0939 0.2607 0.4669 0.057 Uiso 1 1 calc R U . . .
C22 C -0.0243(4) 0.1564(3) 0.4503(2) 0.0652(12) Uani 1 1 d D U . . .
H22A H 0.0089 0.1764 0.4154 0.078 Uiso 1 1 calc R U . . .
H22B H 0.0308 0.1218 0.4713 0.078 Uiso 1 1 calc R U . . .
C23 C -0.1296(4) 0.1118(3) 0.4308(2) 0.0752(13) Uani 1 1 d D U . . .
H23A H -0.1882 0.1480 0.4153 0.090 Uiso 1 1 calc R U . . .
H23B H -0.1137 0.0772 0.3984 0.090 Uiso 1 1 calc R U . . .
C24 C -0.1738(6) 0.0652(3) 0.4791(3) 0.0961(18) Uani 1 1 d D U . . .
H24A H -0.2366 0.0338 0.4627 0.144 Uiso 1 1 calc R U . . .
H24B H -0.1991 0.0994 0.5090 0.144 Uiso 1 1 calc R U . . .
H24C H -0.1145 0.0320 0.4969 0.144 Uiso 1 1 calc R U . . .
N4 N 0.5947(3) 0.37979(18) 0.24439(12) 0.0525(8) Uani 1 1 d D . . . .
C25 C 0.504(2) 0.3185(14) 0.2370(9) 0.063(6) Uani 0.364(10) 1 d D U P D 1
H25A H 0.4450 0.3367 0.2072 0.076 Uiso 0.364(10) 1 calc R U P D 1
H25B H 0.5370 0.2721 0.2211 0.076 Uiso 0.364(10) 1 calc R U P D 1
C26 C 0.4482(16) 0.2958(11) 0.2911(9) 0.089(5) Uani 0.364(10) 1 d D U P D 1
H26A H 0.5070 0.2879 0.3238 0.106 Uiso 0.364(10) 1 calc R U P D 1
H26B H 0.4008 0.3387 0.3022 0.106 Uiso 0.364(10) 1 calc R U P D 1
C27 C 0.3771(19) 0.2246(12) 0.2848(9) 0.107(6) Uani 0.364(10) 1 d D U P D 1
H27A H 0.4243 0.1805 0.2980 0.129 Uiso 0.364(10) 1 calc R U P D 1
H27D H 0.3176 0.2290 0.3119 0.129 Uiso 0.364(10) 1 calc R U P D 1
C28 C 0.322(2) 0.2072(15) 0.2244(8) 0.097(6) Uani 0.364(10) 1 d D U P D 1
H28A H 0.3054 0.1526 0.2214 0.145 Uiso 0.364(10) 1 calc R U P D 1
H28B H 0.3734 0.2211 0.1950 0.145 Uiso 0.364(10) 1 calc R U P D 1
H28C H 0.2532 0.2367 0.2175 0.145 Uiso 0.364(10) 1 calc R U P D 1
C25A C 0.5209(12) 0.3101(7) 0.2269(5) 0.055(3) Uani 0.636(10) 1 d D U P D 2
H25C H 0.4564 0.3275 0.2003 0.066 Uiso 0.636(10) 1 calc R U P D 2
H25D H 0.5646 0.2742 0.2047 0.066 Uiso 0.636(10) 1 calc R U P D 2
C26A C 0.4772(9) 0.2675(6) 0.2777(4) 0.078(3) Uani 0.636(10) 1 d D U P D 2
H26C H 0.5413 0.2503 0.3047 0.094 Uiso 0.636(10) 1 calc R U P D 2
H26D H 0.4320 0.3028 0.2996 0.094 Uiso 0.636(10) 1 calc R U P D 2
C27A C 0.4066(8) 0.1988(6) 0.2584(6) 0.098(3) Uani 0.636(10) 1 d D U P D 2
H27B H 0.4420 0.1705 0.2276 0.118 Uiso 0.636(10) 1 calc R U P D 2
H27C H 0.4008 0.1640 0.2921 0.118 Uiso 0.636(10) 1 calc R U P D 2
C28A C 0.2918(11) 0.2253(12) 0.2351(9) 0.156(8) Uani 0.636(10) 1 d D U P D 2
H28D H 0.2379 0.1839 0.2386 0.234 Uiso 0.636(10) 1 calc R U P D 2
H28E H 0.2925 0.2396 0.1937 0.234 Uiso 0.636(10) 1 calc R U P D 2
H28F H 0.2702 0.2696 0.2577 0.234 Uiso 0.636(10) 1 calc R U P D 2
C29 C 0.536(2) 0.4351(18) 0.2828(11) 0.053(5) Uani 0.364(10) 1 d D U P D 1
H29A H 0.5202 0.4076 0.3189 0.063 Uiso 0.364(10) 1 calc R U P D 1
H29B H 0.5890 0.4767 0.2947 0.063 Uiso 0.364(10) 1 calc R U P D 1
C30 C 0.4275(18) 0.4715(8) 0.2571(9) 0.059(4) Uani 0.364(10) 1 d D U P D 1
H30A H 0.3750 0.4730 0.2879 0.071 Uiso 0.364(10) 1 calc R U P D 1
H30B H 0.3942 0.4382 0.2252 0.071 Uiso 0.364(10) 1 calc R U P D 1
C31 C 0.4373(11) 0.5520(7) 0.2325(6) 0.071(4) Uani 0.364(10) 1 d D U P D 1
H31A H 0.4674 0.5863 0.2645 0.086 Uiso 0.364(10) 1 calc R U P D 1
H31B H 0.4912 0.5514 0.2023 0.086 Uiso 0.364(10) 1 calc R U P D 1
C32 C 0.3265(14) 0.5843(11) 0.2055(8) 0.090(5) Uani 0.364(10) 1 d D U P D 1
H32A H 0.3405 0.6302 0.1829 0.134 Uiso 0.364(10) 1 calc R U P D 1
H32B H 0.2793 0.5973 0.2368 0.134 Uiso 0.364(10) 1 calc R U P D 1
H32C H 0.2887 0.5460 0.1796 0.134 Uiso 0.364(10) 1 calc R U P D 1
C29A C 0.5398(17) 0.4454(11) 0.2751(7) 0.067(5) Uani 0.636(10) 1 d D U P D 2
H29C H 0.5165 0.4265 0.3129 0.081 Uiso 0.636(10) 1 calc R U P D 2
H29D H 0.5960 0.4860 0.2840 0.081 Uiso 0.636(10) 1 calc R U P D 2
C30A C 0.4385(12) 0.4800(8) 0.2400(6) 0.088(4) Uani 0.636(10) 1 d D U P D 2
H30C H 0.4630 0.5073 0.2055 0.106 Uiso 0.636(10) 1 calc R U P D 2
H30D H 0.3868 0.4388 0.2256 0.106 Uiso 0.636(10) 1 calc R U P D 2
C31A C 0.3780(9) 0.5351(6) 0.2773(5) 0.103(3) Uani 0.636(10) 1 d D U P D 2
H31C H 0.3463 0.5066 0.3093 0.123 Uiso 0.636(10) 1 calc R U P D 2
H31D H 0.4319 0.5728 0.2954 0.123 Uiso 0.636(10) 1 calc R U P D 2
C32A C 0.2849(12) 0.5766(9) 0.2411(7) 0.143(6) Uani 0.636(10) 1 d D U P D 2
H32D H 0.2386 0.6041 0.2672 0.215 Uiso 0.636(10) 1 calc R U P D 2
H32E H 0.2388 0.5395 0.2178 0.215 Uiso 0.636(10) 1 calc R U P D 2
H32F H 0.3172 0.6130 0.2148 0.215 Uiso 0.636(10) 1 calc R U P D 2
C33 C 0.614(2) 0.4201(12) 0.1873(6) 0.042(5) Uani 0.364(10) 1 d D U P D 1
H33A H 0.6381 0.3816 0.1594 0.051 Uiso 0.364(10) 1 calc R U P D 1
H33B H 0.5414 0.4410 0.1703 0.051 Uiso 0.364(10) 1 calc R U P D 1
C34 C 0.6976(19) 0.4837(12) 0.1920(10) 0.040(4) Uani 0.364(10) 1 d D U P D 1
H34A H 0.7717 0.4639 0.2075 0.048 Uiso 0.364(10) 1 calc R U P D 1
H34B H 0.6746 0.5234 0.2193 0.048 Uiso 0.364(10) 1 calc R U P D 1
C35 C 0.704(2) 0.5170(12) 0.1321(10) 0.061(5) Uani 0.364(10) 1 d D U P D 1
H35A H 0.7249 0.4761 0.1053 0.073 Uiso 0.364(10) 1 calc R U P D 1
H35B H 0.6293 0.5361 0.1174 0.073 Uiso 0.364(10) 1 calc R U P D 1
C36 C 0.787(2) 0.5810(14) 0.1307(15) 0.077(6) Uani 0.364(10) 1 d D U P D 1
H36A H 0.7913 0.5972 0.0900 0.115 Uiso 0.364(10) 1 calc R U P D 1
H36B H 0.8602 0.5635 0.1473 0.115 Uiso 0.364(10) 1 calc R U P D 1
H36C H 0.7623 0.6240 0.1537 0.115 Uiso 0.364(10) 1 calc R U P D 1
C33A C 0.6303(12) 0.4051(7) 0.1855(4) 0.045(3) Uani 0.636(10) 1 d D U P D 2
H33C H 0.6608 0.3602 0.1661 0.054 Uiso 0.636(10) 1 calc R U P D 2
H33D H 0.5630 0.4220 0.1608 0.054 Uiso 0.636(10) 1 calc R U P D 2
C34A C 0.7153(11) 0.4678(7) 0.1870(6) 0.048(3) Uani 0.636(10) 1 d D U P D 2
H34C H 0.7892 0.4482 0.2029 0.058 Uiso 0.636(10) 1 calc R U P D 2
H34D H 0.6937 0.5097 0.2127 0.058 Uiso 0.636(10) 1 calc R U P D 2
C35A C 0.7216(14) 0.4969(8) 0.1257(6) 0.078(4) Uani 0.636(10) 1 d D U P D 2
H35C H 0.7382 0.4534 0.1003 0.094 Uiso 0.636(10) 1 calc R U P D 2
H35D H 0.6473 0.5171 0.1111 0.094 Uiso 0.636(10) 1 calc R U P D 2
C36A C 0.8068(15) 0.5579(10) 0.1196(10) 0.110(6) Uani 0.636(10) 1 d D U P D 2
H36D H 0.7852 0.5883 0.0844 0.164 Uiso 0.636(10) 1 calc R U P D 2
H36E H 0.8798 0.5343 0.1160 0.164 Uiso 0.636(10) 1 calc R U P D 2
H36F H 0.8112 0.5910 0.1542 0.164 Uiso 0.636(10) 1 calc R U P D 2
C37 C 0.6969(14) 0.3663(16) 0.2874(9) 0.052(5) Uani 0.38(5) 1 d D U P D 1
H37A H 0.7427 0.4133 0.2920 0.062 Uiso 0.38(5) 1 calc R U P D 1
H37B H 0.6740 0.3516 0.3263 0.062 Uiso 0.38(5) 1 calc R U P D 1
C38 C 0.7632(18) 0.3023(15) 0.2622(11) 0.056(5) Uani 0.38(5) 1 d D U P D 1
H38A H 0.7191 0.2545 0.2603 0.068 Uiso 0.38(5) 1 calc R U P D 1
H38B H 0.7807 0.3155 0.2220 0.068 Uiso 0.38(5) 1 calc R U P D 1
C39 C 0.8701(14) 0.2917(15) 0.3016(9) 0.055(4) Uani 0.38(5) 1 d D U P D 1
H39A H 0.9113 0.3406 0.3038 0.066 Uiso 0.38(5) 1 calc R U P D 1
H39B H 0.8503 0.2796 0.3417 0.066 Uiso 0.38(5) 1 calc R U P D 1
C40 C 0.947(2) 0.2299(16) 0.2827(12) 0.072(6) Uani 0.38(5) 1 d D U P D 1
H40A H 1.0210 0.2358 0.3039 0.108 Uiso 0.38(5) 1 calc R U P D 1
H40B H 0.9535 0.2342 0.2404 0.108 Uiso 0.38(5) 1 calc R U P D 1
H40C H 0.9165 0.1797 0.2913 0.108 Uiso 0.38(5) 1 calc R U P D 1
C37A C 0.6984(7) 0.3491(8) 0.2806(5) 0.043(3) Uani 0.62(5) 1 d D U P D 2
H37C H 0.7459 0.3934 0.2929 0.051 Uiso 0.62(5) 1 calc R U P D 2
H37D H 0.6733 0.3261 0.3166 0.051 Uiso 0.62(5) 1 calc R U P D 2
C38A C 0.7723(11) 0.2906(9) 0.2535(6) 0.059(3) Uani 0.62(5) 1 d D U P D 2
H38C H 0.7282 0.2440 0.2433 0.070 Uiso 0.62(5) 1 calc R U P D 2
H38D H 0.7977 0.3118 0.2168 0.070 Uiso 0.62(5) 1 calc R U P D 2
C39A C 0.8727(11) 0.2699(13) 0.2947(7) 0.072(3) Uani 0.62(5) 1 d D U P D 2
H39C H 0.8472 0.2480 0.3310 0.087 Uiso 0.62(5) 1 calc R U P D 2
H39D H 0.9160 0.3167 0.3054 0.087 Uiso 0.62(5) 1 calc R U P D 2
C40A C 0.9478(16) 0.2129(12) 0.2678(11) 0.093(5) Uani 0.62(5) 1 d D U P D 2
H40D H 0.9757 0.2351 0.2327 0.139 Uiso 0.62(5) 1 calc R U P D 2
H40E H 0.9053 0.1664 0.2571 0.139 Uiso 0.62(5) 1 calc R U P D 2
H40F H 1.0109 0.2002 0.2963 0.139 Uiso 0.62(5) 1 calc R U P D 2
O1W O 0.2126(3) 0.6068(3) 0.5501(2) 0.0963(13) Uani 1 1 d D . . . .
H1WA H 0.225(6) 0.5583(15) 0.542(3) 0.144 Uiso 1 1 d D U . . .
H1WB H 0.264(5) 0.618(4) 0.579(3) 0.144 Uiso 1 1 d D U . . .

loop_
_atom_site_aniso_label
_atom_site_aniso_U_11
_atom_site_aniso_U_22
_atom_site_aniso_U_33
_atom_site_aniso_U_23
_atom_site_aniso_U_13
_atom_site_aniso_U_12
V1 0.0328(4) 0.0369(4) 0.0633(4) -0.0034(3) 0.0016(3) -0.0014(2)
O1 0.077(2) 0.0587(19) 0.0632(19) 0.0193(16) 0.0008(16) 0.0033(16)
O2 0.125(5) 0.101(5) 0.064(2) 0.024(2) 0.030(3) -0.016(4)
O2A 0.125(5) 0.101(5) 0.064(2) 0.024(2) 0.030(3) -0.016(4)
O3 0.0505(16) 0.0471(15) 0.0763(19) 0.0122(14) -0.0157(14) 0.0022(12)
O4 0.065(2) 0.0585(19) 0.100(3) 0.0104(18) -0.0028(18) -0.0259(16)
O5 0.0416(14) 0.0517(16) 0.0562(15) -0.0114(12) 0.0078(11) -0.0093(12)
O6 0.0434(16) 0.0415(16) 0.157(4) -0.0029(19) -0.0036(19) 0.0015(13)
C5 0.053(3) 0.040(3) 0.116(9) 0.005(4) 0.017(4) 0.000(2)
O7 0.089(7) 0.049(5) 0.210(15) -0.043(8) 0.046(9) 0.014(4)
C5A 0.053(3) 0.040(3) 0.116(9) 0.005(4) 0.017(4) 0.000(2)
O7A 0.058(5) 0.041(5) 0.173(13) -0.020(6) 0.023(7) 0.015(4)
O8 0.0485(16) 0.0644(18) 0.079(2) -0.0258(15) 0.0216(14) -0.0178(14)
O9 0.0366(15) 0.106(3) 0.0581(17) 0.0140(17) 0.0029(13) -0.0003(15)
O10 0.0344(13) 0.0544(15) 0.0461(14) 0.0036(11) 0.0052(10) 0.0009(11)
N1 0.0467(17) 0.0489(18) 0.0411(16) 0.0011(13) 0.0007(13) 0.0013(14)
N2 0.0375(17) 0.0495(19) 0.089(3) -0.0150(18) 0.0140(17) -0.0096(15)
C1 0.093(4) 0.089(4) 0.043(2) 0.025(2) 0.005(2) -0.014(3)
C2 0.088(3) 0.076(3) 0.045(2) -0.004(2) 0.009(2) -0.015(3)
C3 0.049(2) 0.0348(18) 0.061(2) -0.0027(16) -0.0047(18) -0.0033(16)
C4 0.0255(16) 0.076(3) 0.048(2) 0.020(2) 0.0031(14) 0.0047(17)
C6 0.058(3) 0.044(2) 0.149(5) -0.018(3) 0.020(3) -0.007(2)
C7 0.042(2) 0.072(3) 0.074(3) -0.014(2) 0.0108(19) -0.019(2)
C8 0.0293(18) 0.072(3) 0.0431(19) 0.0070(18) 0.0083(15) -0.0077(17)
N3 0.0290(15) 0.0513(18) 0.0582(19) -0.0013(15) 0.0100(13) -0.0010(13)
C9 0.045(6) 0.049(7) 0.069(7) 0.000(5) 0.005(4) -0.006(5)
C10 0.067(5) 0.068(6) 0.081(7) -0.001(5) 0.001(5) -0.013(4)
C11 0.101(7) 0.073(7) 0.113(8) -0.020(6) -0.002(6) -0.010(5)
C12 0.126(12) 0.125(11) 0.157(13) -0.063(9) -0.027(10) 0.026(9)
C9A 0.039(9) 0.038(8) 0.044(9) -0.005(6) 0.014(6) 0.011(6)
C10A 0.063(8) 0.058(9) 0.041(7) -0.004(6) 0.011(6) -0.006(6)
C11A 0.079(9) 0.053(8) 0.059(8) -0.010(6) 0.004(6) 0.009(7)
C12A 0.127(17) 0.082(14) 0.090(12) -0.032(10) 0.008(11) -0.040(14)
C13 0.038(5) 0.061(5) 0.064(6) -0.015(4) 0.007(4) 0.008(4)
C14 0.051(5) 0.086(6) 0.055(5) -0.003(4) 0.005(4) 0.017(4)
C15 0.077(6) 0.085(7) 0.087(6) 0.005(5) 0.001(4) 0.004(5)
C16 0.111(12) 0.117(14) 0.109(10) 0.036(9) 0.019(10) 0.016(10)
C13A 0.026(7) 0.049(8) 0.036(6) -0.014(6) -0.004(5) 0.009(5)
C14A 0.035(7) 0.068(8) 0.050(8) -0.001(6) -0.010(6) -0.002(6)
C15A 0.072(10) 0.055(8) 0.078(9) 0.001(6) 0.023(7) 0.013(7)
C16A 0.087(15) 0.085(14) 0.074(11) 0.016(10) 0.015(11) 0.010(12)
C17 0.034(5) 0.054(5) 0.067(5) -0.006(4) 0.012(4) 0.001(3)
C18 0.054(4) 0.077(5) 0.060(5) 0.014(4) 0.009(4) -0.008(4)
C19 0.115(7) 0.104(8) 0.085(6) 0.004(5) 0.041(5) -0.020(6)
C20 0.107(8) 0.189(13) 0.167(11) 0.048(9) 0.055(7) -0.050(8)
C17A 0.034(9) 0.072(11) 0.062(9) 0.002(7) 0.022(7) -0.011(7)
C18A 0.092(13) 0.091(12) 0.081(11) 0.010(8) 0.015(8) -0.014(8)
C19A 0.084(10) 0.069(9) 0.094(10) 0.009(7) 0.015(7) -0.004(7)
C20A 0.128(16) 0.124(15) 0.146(16) 0.007(12) 0.051(13) 0.023(13)
C21 0.0329(18) 0.052(2) 0.059(2) -0.0018(17) 0.0057(16) -0.0031(15)
C22 0.060(3) 0.065(3) 0.073(3) -0.013(2) 0.017(2) -0.003(2)
C23 0.077(3) 0.070(3) 0.079(3) -0.018(2) 0.005(2) -0.010(2)
C24 0.098(4) 0.075(4) 0.115(5) -0.004(3) 0.007(4) -0.030(3)
N4 0.056(2) 0.057(2) 0.0438(17) -0.0013(15) 0.0002(14) -0.0098(16)
C25 0.057(9) 0.070(9) 0.062(8) -0.001(7) 0.003(6) 0.006(6)
C26 0.073(8) 0.094(9) 0.103(9) 0.024(7) 0.029(7) -0.011(7)
C27 0.108(10) 0.104(9) 0.112(9) -0.002(8) 0.019(7) -0.018(7)
C28 0.105(14) 0.113(12) 0.072(8) 0.035(8) 0.011(8) 0.014(10)
C25A 0.049(5) 0.057(5) 0.056(5) -0.012(4) -0.003(4) -0.016(4)
C26A 0.074(5) 0.084(6) 0.078(5) -0.005(4) 0.013(4) -0.032(5)
C27A 0.098(6) 0.106(6) 0.091(6) 0.002(5) 0.018(5) -0.045(5)
C28A 0.078(8) 0.191(15) 0.195(16) -0.026(11) -0.015(9) -0.055(8)
C29 0.052(7) 0.061(8) 0.046(8) -0.004(7) 0.007(6) -0.015(6)
C30 0.055(7) 0.075(7) 0.048(7) -0.002(5) 0.020(5) -0.004(5)
C31 0.065(6) 0.070(7) 0.077(7) -0.002(5) -0.003(5) -0.004(5)
C32 0.095(10) 0.079(9) 0.092(11) -0.015(8) -0.008(8) 0.034(9)
C29A 0.074(6) 0.078(8) 0.052(6) -0.005(6) 0.014(4) -0.008(5)
C30A 0.079(7) 0.099(7) 0.087(8) -0.027(5) -0.001(6) 0.009(5)
C31A 0.101(6) 0.097(6) 0.113(7) -0.023(5) 0.020(5) -0.001(5)
C32A 0.105(9) 0.130(11) 0.191(13) -0.047(10) -0.004(8) 0.030(7)
C33 0.051(8) 0.037(7) 0.039(7) -0.014(5) 0.005(5) 0.013(6)
C34 0.040(7) 0.044(7) 0.040(6) -0.004(5) 0.017(5) 0.013(5)
C35 0.064(8) 0.062(8) 0.057(7) 0.011(6) 0.009(6) 0.010(6)
C36 0.076(10) 0.080(11) 0.080(12) 0.016(9) 0.037(9) 0.000(8)
C33A 0.056(5) 0.042(5) 0.036(4) 0.004(3) -0.004(3) 0.013(4)
C34A 0.048(5) 0.052(5) 0.047(4) 0.001(4) 0.012(4) 0.011(4)
C35A 0.092(7) 0.080(7) 0.065(5) 0.017(5) 0.021(5) -0.009(6)
C36A 0.104(10) 0.115(12) 0.114(12) 0.031(9) 0.031(8) -0.027(9)
C37 0.056(6) 0.051(7) 0.048(6) 0.000(4) 0.001(4) -0.001(4)
C38 0.060(6) 0.057(7) 0.051(6) 0.003(4) -0.001(4) -0.002(4)
C39 0.054(5) 0.054(6) 0.057(6) 0.004(4) 0.003(4) 0.001(4)
C40 0.078(8) 0.071(9) 0.067(9) -0.005(7) 0.008(7) 0.010(6)
C37A 0.052(4) 0.044(4) 0.032(4) -0.002(3) -0.002(3) -0.020(3)
C38A 0.064(4) 0.058(5) 0.053(5) 0.001(3) 0.000(3) -0.001(3)
C39A 0.072(4) 0.073(5) 0.072(5) 0.005(4) 0.001(3) 0.002(4)
C40A 0.089(6) 0.090(8) 0.100(9) 0.004(6) 0.007(6) 0.016(6)
O1W 0.068(2) 0.087(3) 0.134(4) 0.022(3) 0.013(2) 0.016(2)

loop_
_atom_type_symbol
_atom_type_description
_atom_type_scat_dispersion_real
_atom_type_scat_dispersion_imag
_atom_type_scat_source
C C 0.0033 0.0016 'International Tables Vol C Tables 4.2.6.8 and 6.1.1.4'
H H 0.0000 0.0000 'International Tables Vol C Tables 4.2.6.8 and 6.1.1.4'
N N 0.0061 0.0033 'International Tables Vol C Tables 4.2.6.8 and 6.1.1.4'
O O 0.0106 0.0060 'International Tables Vol C Tables 4.2.6.8 and 6.1.1.4'
V V 0.3005 0.5294 'International Tables Vol C Tables 4.2.6.8 and 6.1.1.4'

loop_
_geom_angle_atom_site_label_1
_geom_angle_atom_site_label_2
_geom_angle_atom_site_label_3
_geom_angle
_geom_angle_site_symmetry_1
_geom_angle_site_symmetry_3
_geom_angle_publ_flag
O8 V1 O3 150.59(13) . . ?
O8 V1 N1 153.27(14) . . ?
O3 V1 N1 40.69(12) . . ?
O8 V1 N2 40.83(14) . . ?
O3 V1 N2 151.50(15) . . ?
N1 V1 N2 150.61(14) . . ?
O8 V1 O5 81.31(12) . . ?
O3 V1 O5 81.39(12) . . ?
N1 V1 O5 78.30(12) . . ?
N2 V1 O5 121.74(14) . . ?
O8 V1 O6 81.31(15) . . ?
O3 V1 O6 80.00(13) . . ?
N1 V1 O6 120.29(14) . . ?
N2 V1 O6 78.31(14) . . ?
O5 V1 O6 103.90(13) . . ?
O8 V1 O10 81.76(12) . . ?
O3 V1 O10 121.30(12) . . ?
N1 V1 O10 80.61(12) . . ?
N2 V1 O10 78.89(13) . . ?
O5 V1 O10 88.48(10) . . ?
O6 V1 O10 157.20(12) . . ?
O8 V1 O1 119.45(13) . . ?
O3 V1 O1 83.40(13) . . ?
N1 V1 O1 78.50(13) . . ?
N2 V1 O1 78.69(15) . . ?
O5 V1 O1 156.52(13) . . ?
O6 V1 O1 90.89(15) . . ?
O10 V1 O1 84.25(11) . . ?
C1 O1 V1 115.9(3) . . ?
N1 O3 V1 70.84(17) . . ?
C4 O5 V1 117.6(2) . . ?
C5A O6 V1 118.2(6) . . ?
C5 O6 V1 116.5(7) . . ?
O7 C5 O6 127.8(12) . . ?
O7 C5 C6 114.2(13) . . ?
O6 C5 C6 114.5(8) . . ?
O7A C5A O6 120.1(12) . . ?
O7A C5A C6 124.5(10) . . ?
O6 C5A C6 113.9(8) . . ?
N2 O8 V1 70.73(19) . . ?
C8 O10 V1 117.2(2) . . ?
O3 N1 C2 113.9(3) . . ?
O3 N1 C3 112.5(3) . . ?
C2 N1 C3 119.0(3) . . ?
O3 N1 V1 68.47(18) . . ?
C2 N1 V1 116.5(3) . . ?
C3 N1 V1 116.0(2) . . ?
O8 N2 C7 112.1(4) . . ?
O8 N2 C6 113.5(3) . . ?
C7 N2 C6 120.7(3) . . ?
O8 N2 V1 68.43(18) . . ?
C7 N2 V1 115.4(3) . . ?
C6 N2 V1 115.2(3) . . ?
O2 C1 O1 125.8(6) . . ?
O2A C1 O1 102.9(10) . . ?
O2 C1 C2 116.8(6) . . ?
O2A C1 C2 132.7(18) . . ?
O1 C1 C2 117.3(4) . . ?
N1 C2 C1 109.0(4) . . ?
N1 C2 H2A 109.9 . . ?
C1 C2 H2A 109.9 . . ?
N1 C2 H2B 109.9 . . ?
C1 C2 H2B 109.9 . . ?
H2A C2 H2B 108.3 . . ?
N1 C3 C4 110.5(3) . . ?
N1 C3 H3A 109.5 . . ?
C4 C3 H3A 109.5 . . ?
N1 C3 H3B 109.5 . . ?
C4 C3 H3B 109.5 . . ?
H3A C3 H3B 108.1 . . ?
O4 C4 O5 124.5(4) . . ?
O4 C4 C3 120.4(4) . . ?
O5 C4 C3 114.9(3) . . ?
N2 C6 C5 105.0(8) . . ?
N2 C6 C5A 110.0(5) . . ?
N2 C6 H6A 110.7 . . ?
C5 C6 H6A 110.7 . . ?
N2 C6 H6B 110.7 . . ?
C5 C6 H6B 110.7 . . ?
H6A C6 H6B 108.8 . . ?
N2 C7 C8 108.6(3) . . ?
N2 C7 H7A 110.0 . . ?
C8 C7 H7A 110.0 . . ?
N2 C7 H7B 110.0 . . ?
C8 C7 H7B 110.0 . . ?
H7A C7 H7B 108.3 . . ?
O9 C8 O10 124.2(4) . . ?
O9 C8 C7 119.7(4) . . ?
O10 C8 C7 116.1(3) . . ?
C9 N3 C21 105.6(7) . . ?
C9 N3 C13 105.0(12) . . ?
C21 N3 C13 114.3(6) . . ?
C21 N3 C13A 105.2(11) . . ?
C21 N3 C17A 111.3(17) . . ?
C13A N3 C17A 98.4(15) . . ?
C9 N3 C17 110.1(11) . . ?
C21 N3 C17 111.1(7) . . ?
C13 N3 C17 110.3(7) . . ?
C21 N3 C9A 105.7(12) . . ?
C13A N3 C9A 122(2) . . ?
C17A N3 C9A 114(2) . . ?
N3 C9 C10 118.6(15) . . ?
N3 C9 H9A 107.7 . . ?
C10 C9 H9A 107.7 . . ?
N3 C9 H9B 107.7 . . ?
C10 C9 H9B 107.7 . . ?
H9A C9 H9B 107.1 . . ?
C9 C10 C11 111.7(13) . . ?
C9 C10 H10A 109.3 . . ?
C11 C10 H10A 109.3 . . ?
C9 C10 H10B 109.3 . . ?
C11 C10 H10B 109.3 . . ?
H10A C10 H10B 107.9 . . ?
C12 C11 C10 118.2(13) . . ?
C12 C11 H11A 107.8 . . ?
C10 C11 H11A 107.8 . . ?
C12 C11 H11B 107.8 . . ?
C10 C11 H11B 107.8 . . ?
H11A C11 H11B 107.1 . . ?
C11 C12 H12A 109.5 . . ?
C11 C12 H12B 109.5 . . ?
H12A C12 H12B 109.5 . . ?
C11 C12 H12C 109.5 . . ?
H12A C12 H12C 109.5 . . ?
H12B C12 H12C 109.5 . . ?
C10A C9A N3 113(2) . . ?
C10A C9A H9AA 109.0 . . ?
N3 C9A H9AA 109.0 . . ?
C10A C9A H9AB 109.0 . . ?
N3 C9A H9AB 109.0 . . ?
H9AA C9A H9AB 107.8 . . ?
C9A C10A C11A 108(2) . . ?
C9A C10A H10C 110.1 . . ?
C11A C10A H10C 110.1 . . ?
C9A C10A H10D 110.1 . . ?
C11A C10A H10D 110.1 . . ?
H10C C10A H10D 108.4 . . ?
C12A C11A C10A 107(2) . . ?
C12A C11A H11C 110.4 . . ?
C10A C11A H11C 110.4 . . ?
C12A C11A H11D 110.4 . . ?
C10A C11A H11D 110.4 . . ?
H11C C11A H11D 108.6 . . ?
C11A C12A H12D 109.5 . . ?
C11A C12A H12E 109.5 . . ?
H12D C12A H12E 109.5 . . ?
C11A C12A H12F 109.5 . . ?
H12D C12A H12F 109.5 . . ?
H12E C12A H12F 109.5 . . ?
C14 C13 N3 118.1(8) . . ?
C14 C13 H13A 107.8 . . ?
N3 C13 H13A 107.8 . . ?
C14 C13 H13B 107.8 . . ?
N3 C13 H13B 107.8 . . ?
H13A C13 H13B 107.1 . . ?
C15 C14 C13 114.8(9) . . ?
C15 C14 H14A 108.6 . . ?
C13 C14 H14A 108.6 . . ?
C15 C14 H14B 108.6 . . ?
C13 C14 H14B 108.6 . . ?
H14A C14 H14B 107.5 . . ?
C14 C15 C16 113.8(14) . . ?
C14 C15 H15A 108.8 . . ?
C16 C15 H15A 108.8 . . ?
C14 C15 H15B 108.8 . . ?
C16 C15 H15B 108.8 . . ?
H15A C15 H15B 107.7 . . ?
C15 C16 H16A 109.5 . . ?
C15 C16 H16B 109.5 . . ?
H16A C16 H16B 109.5 . . ?
C15 C16 H16C 109.5 . . ?
H16A C16 H16C 109.5 . . ?
H16B C16 H16C 109.5 . . ?
C14A C13A N3 112.1(13) . . ?
C14A C13A H13C 109.2 . . ?
N3 C13A H13C 109.2 . . ?
C14A C13A H13D 109.2 . . ?
N3 C13A H13D 109.2 . . ?
H13C C13A H13D 107.9 . . ?
C15A C14A C13A 117.7(17) . . ?
C15A C14A H14C 107.9 . . ?
C13A C14A H14C 107.9 . . ?
C15A C14A H14D 107.9 . . ?
C13A C14A H14D 107.9 . . ?
H14C C14A H14D 107.2 . . ?
C14A C15A C16A 121(3) . . ?
C14A C15A H15C 107.1 . . ?
C16A C15A H15C 107.1 . . ?
C14A C15A H15D 107.1 . . ?
C16A C15A H15D 107.1 . . ?
H15C C15A H15D 106.8 . . ?
C15A C16A H16D 109.5 . . ?
C15A C16A H16E 109.5 . . ?
H16D C16A H16E 109.5 . . ?
C15A C16A H16F 109.5 . . ?
H16D C16A H16F 109.5 . . ?
H16E C16A H16F 109.5 . . ?
C18 C17 N3 118.4(8) . . ?
C18 C17 H17A 107.7 . . ?
N3 C17 H17A 107.7 . . ?
C18 C17 H17B 107.7 . . ?
N3 C17 H17B 107.7 . . ?
H17A C17 H17B 107.1 . . ?
C17 C18 C19 108.6(10) . . ?
C17 C18 H18A 110.0 . . ?
C19 C18 H18A 110.0 . . ?
C17 C18 H18B 110.0 . . ?
C19 C18 H18B 110.0 . . ?
H18A C18 H18B 108.4 . . ?
C20 C19 C18 114.2(11) . . ?
C20 C19 H19A 108.7 . . ?
C18 C19 H19A 108.7 . . ?
C20 C19 H19B 108.7 . . ?
C18 C19 H19B 108.7 . . ?
H19A C19 H19B 107.6 . . ?
C19 C20 H20A 109.5 . . ?
C19 C20 H20B 109.5 . . ?
H20A C20 H20B 109.5 . . ?
C19 C20 H20C 109.5 . . ?
H20A C20 H20C 109.5 . . ?
H20B C20 H20C 109.5 . . ?
C18A C17A N3 108.6(16) . . ?
C18A C17A H17C 110.0 . . ?
N3 C17A H17C 110.0 . . ?
C18A C17A H17D 110.0 . . ?
N3 C17A H17D 110.0 . . ?
H17C C17A H17D 108.3 . . ?
C17A C18A C19A 124(2) . . ?
C17A C18A H18C 106.4 . . ?
C19A C18A H18C 106.4 . . ?
C17A C18A H18D 106.4 . . ?
C19A C18A H18D 106.4 . . ?
H18C C18A H18D 106.4 . . ?
C20A C19A C18A 107(3) . . ?
C20A C19A H19C 110.4 . . ?
C18A C19A H19C 110.4 . . ?
C20A C19A H19D 110.4 . . ?
C18A C19A H19D 110.4 . . ?
H19C C19A H19D 108.6 . . ?
C19A C20A H20D 109.5 . . ?
C19A C20A H20E 109.5 . . ?
H20D C20A H20E 109.5 . . ?
C19A C20A H20F 109.5 . . ?
H20D C20A H20F 109.5 . . ?
H20E C20A H20F 109.5 . . ?
C22 C21 N3 115.9(3) . . ?
C22 C21 H21A 108.3 . . ?
N3 C21 H21A 108.3 . . ?
C22 C21 H21B 108.3 . . ?
N3 C21 H21B 108.3 . . ?
H21A C21 H21B 107.4 . . ?
C23 C22 C21 111.7(4) . . ?
C23 C22 H22A 109.3 . . ?
C21 C22 H22A 109.3 . . ?
C23 C22 H22B 109.3 . . ?
C21 C22 H22B 109.3 . . ?
H22A C22 H22B 107.9 . . ?
C24 C23 C22 113.7(4) . . ?
C24 C23 H23A 108.8 . . ?
C22 C23 H23A 108.8 . . ?
C24 C23 H23B 108.8 . . ?
C22 C23 H23B 108.8 . . ?
H23A C23 H23B 107.7 . . ?
C23 C24 H24A 109.5 . . ?
C23 C24 H24B 109.5 . . ?
H24A C24 H24B 109.5 . . ?
C23 C24 H24C 109.5 . . ?
H24A C24 H24C 109.5 . . ?
H24B C24 H24C 109.5 . . ?
C33 N4 C37 117.0(14) . . ?
C33 N4 C29 108.3(17) . . ?
C37 N4 C29 96.5(13) . . ?
C33A N4 C29A 111.0(10) . . ?
C33 N4 C25 113.1(12) . . ?
C37 N4 C25 119.3(16) . . ?
C29 N4 C25 98.4(18) . . ?
C33A N4 C37A 107.6(8) . . ?
C29A N4 C37A 112.3(9) . . ?
C33A N4 C25A 101.7(7) . . ?
C29A N4 C25A 116.9(12) . . ?
C37A N4 C25A 106.5(8) . . ?
C26 C25 N4 117.3(12) . . ?
C26 C25 H25A 108.0 . . ?
N4 C25 H25A 108.0 . . ?
C26 C25 H25B 108.0 . . ?
N4 C25 H25B 108.0 . . ?
H25A C25 H25B 107.2 . . ?
C27 C26 C25 115.3(16) . . ?
C27 C26 H26A 108.5 . . ?
C25 C26 H26A 108.5 . . ?
C27 C26 H26B 108.5 . . ?
C25 C26 H26B 108.5 . . ?
H26A C26 H26B 107.5 . . ?
C28 C27 C26 117(2) . . ?
C28 C27 H27A 108.1 . . ?
C26 C27 H27A 108.1 . . ?
C28 C27 H27D 108.1 . . ?
C26 C27 H27D 108.1 . . ?
H27A C27 H27D 107.3 . . ?
C27 C28 H28A 109.5 . . ?
C27 C28 H28B 109.5 . . ?
H28A C28 H28B 109.5 . . ?
C27 C28 H28C 109.5 . . ?
H28A C28 H28C 109.5 . . ?
H28B C28 H28C 109.5 . . ?
C26A C25A N4 115.0(7) . . ?
C26A C25A H25C 108.5 . . ?
N4 C25A H25C 108.5 . . ?
C26A C25A H25D 108.5 . . ?
N4 C25A H25D 108.5 . . ?
H25C C25A H25D 107.5 . . ?
C27A C26A C25A 113.1(7) . . ?
C27A C26A H26C 109.0 . . ?
C25A C26A H26C 109.0 . . ?
C27A C26A H26D 109.0 . . ?
C25A C26A H26D 109.0 . . ?
H26C C26A H26D 107.8 . . ?
C28A C27A C26A 109.3(11) . . ?
C28A C27A H27B 109.8 . . ?
C26A C27A H27B 109.8 . . ?
C28A C27A H27C 109.8 . . ?
C26A C27A H27C 109.8 . . ?
H27B C27A H27C 108.3 . . ?
C27A C28A H28D 109.5 . . ?
C27A C28A H28E 109.5 . . ?
H28D C28A H28E 109.5 . . ?
C27A C28A H28F 109.5 . . ?
H28D C28A H28F 109.5 . . ?
H28E C28A H28F 109.5 . . ?
C30 C29 N4 117.9(14) . . ?
C30 C29 H29A 107.8 . . ?
N4 C29 H29A 107.8 . . ?
C30 C29 H29B 107.8 . . ?
N4 C29 H29B 107.8 . . ?
H29A C29 H29B 107.2 . . ?
C29 C30 C31 116(2) . . ?
C29 C30 H30A 108.3 . . ?
C31 C30 H30A 108.3 . . ?
C29 C30 H30B 108.3 . . ?
C31 C30 H30B 108.3 . . ?
H30A C30 H30B 107.4 . . ?
C32 C31 C30 113.5(15) . . ?
C32 C31 H31A 108.9 . . ?
C30 C31 H31A 108.9 . . ?
C32 C31 H31B 108.9 . . ?
C30 C31 H31B 108.9 . . ?
H31A C31 H31B 107.7 . . ?
C31 C32 H32A 109.5 . . ?
C31 C32 H32B 109.5 . . ?
H32A C32 H32B 109.5 . . ?
C31 C32 H32C 109.5 . . ?
H32A C32 H32C 109.5 . . ?
H32B C32 H32C 109.5 . . ?
C30A C29A N4 114.5(9) . . ?
C30A C29A H29C 108.6 . . ?
N4 C29A H29C 108.6 . . ?
C30A C29A H29D 108.6 . . ?
N4 C29A H29D 108.6 . . ?
H29C C29A H29D 107.6 . . ?
C31A C30A C29A 110.9(9) . . ?
C31A C30A H30C 109.5 . . ?
C29A C30A H30C 109.5 . . ?
C31A C30A H30D 109.5 . . ?
C29A C30A H30D 109.5 . . ?
H30C C30A H30D 108.1 . . ?
C32A C31A C30A 111.3(11) . . ?
C32A C31A H31C 109.4 . . ?
C30A C31A H31C 109.4 . . ?
C32A C31A H31D 109.4 . . ?
C30A C31A H31D 109.4 . . ?
H31C C31A H31D 108.0 . . ?
C31A C32A H32D 109.5 . . ?
C31A C32A H32E 109.5 . . ?
H32D C32A H32E 109.5 . . ?
C31A C32A H32F 109.5 . . ?
H32D C32A H32F 109.5 . . ?
H32E C32A H32F 109.5 . . ?
C34 C33 N4 115.7(15) . . ?
C34 C33 H33A 108.4 . . ?
N4 C33 H33A 108.4 . . ?
C34 C33 H33B 108.4 . . ?
N4 C33 H33B 108.4 . . ?
H33A C33 H33B 107.4 . . ?
C33 C34 C35 108.2(15) . . ?
C33 C34 H34A 110.1 . . ?
C35 C34 H34A 110.1 . . ?
C33 C34 H34B 110.1 . . ?
C35 C34 H34B 110.1 . . ?
H34A C34 H34B 108.4 . . ?
C36 C35 C34 114(2) . . ?
C36 C35 H35A 108.8 . . ?
C34 C35 H35A 108.8 . . ?
C36 C35 H35B 108.8 . . ?
C34 C35 H35B 108.8 . . ?
H35A C35 H35B 107.7 . . ?
C35 C36 H36A 109.5 . . ?
C35 C36 H36B 109.5 . . ?
H36A C36 H36B 109.5 . . ?
C35 C36 H36C 109.5 . . ?
H36A C36 H36C 109.5 . . ?
H36B C36 H36C 109.5 . . ?
C34A C33A N4 116.1(9) . . ?
C34A C33A H33C 108.3 . . ?
N4 C33A H33C 108.3 . . ?
C34A C33A H33D 108.3 . . ?
N4 C33A H33D 108.3 . . ?
H33C C33A H33D 107.4 . . ?
C33A C34A C35A 108.6(9) . . ?
C33A C34A H34C 110.0 . . ?
C35A C34A H34C 110.0 . . ?
C33A C34A H34D 110.0 . . ?
C35A C34A H34D 110.0 . . ?
H34C C34A H34D 108.3 . . ?
C36A C35A C34A 115.1(15) . . ?
C36A C35A H35C 108.5 . . ?
C34A C35A H35C 108.5 . . ?
C36A C35A H35D 108.5 . . ?
C34A C35A H35D 108.5 . . ?
H35C C35A H35D 107.5 . . ?
C35A C36A H36D 109.5 . . ?
C35A C36A H36E 109.5 . . ?
H36D C36A H36E 109.5 . . ?
C35A C36A H36F 109.5 . . ?
H36D C36A H36F 109.5 . . ?
H36E C36A H36F 109.5 . . ?
C38 C37 N4 106.8(13) . . ?
C38 C37 H37A 110.4 . . ?
N4 C37 H37A 110.4 . . ?
C38 C37 H37B 110.4 . . ?
N4 C37 H37B 110.4 . . ?
H37A C37 H37B 108.6 . . ?
C39 C38 C37 108.1(13) . . ?
C39 C38 H38A 110.1 . . ?
C37 C38 H38A 110.1 . . ?
C39 C38 H38B 110.1 . . ?
C37 C38 H38B 110.1 . . ?
H38A C38 H38B 108.4 . . ?
C40 C39 C38 115.1(17) . . ?
C40 C39 H39A 108.5 . . ?
C38 C39 H39A 108.5 . . ?
C40 C39 H39B 108.5 . . ?
C38 C39 H39B 108.5 . . ?
H39A C39 H39B 107.5 . . ?
C39 C40 H40A 109.5 . . ?
C39 C40 H40B 109.5 . . ?
H40A C40 H40B 109.5 . . ?
C39 C40 H40C 109.5 . . ?
H40A C40 H40C 109.5 . . ?
H40B C40 H40C 109.5 . . ?
C38A C37A N4 119.5(9) . . ?
C38A C37A H37C 107.4 . . ?
N4 C37A H37C 107.4 . . ?
C38A C37A H37D 107.4 . . ?
N4 C37A H37D 107.4 . . ?
H37C C37A H37D 107.0 . . ?
C39A C38A C37A 111.8(9) . . ?
C39A C38A H38C 109.3 . . ?
C37A C38A H38C 109.3 . . ?
C39A C38A H38D 109.3 . . ?
C37A C38A H38D 109.3 . . ?
H38C C38A H38D 107.9 . . ?
C38A C39A C40A 112.2(12) . . ?
C38A C39A H39C 109.2 . . ?
C40A C39A H39C 109.2 . . ?
C38A C39A H39D 109.2 . . ?
C40A C39A H39D 109.2 . . ?
H39C C39A H39D 107.9 . . ?
C39A C40A H40D 109.5 . . ?
C39A C40A H40E 109.5 . . ?
H40D C40A H40E 109.5 . . ?
C39A C40A H40F 109.5 . . ?
H40D C40A H40F 109.5 . . ?
H40E C40A H40F 109.5 . . ?
H1WA O1W H1WB 104(2) . . ?

loop_
_geom_bond_atom_site_label_1
_geom_bond_atom_site_label_2
_geom_bond_distance
_geom_bond_site_symmetry_2
_geom_bond_publ_flag
V1 O8 1.969(3) . ?
V1 O3 1.969(3) . ?
V1 N1 1.999(3) . ?
V1 N2 1.999(3) . ?
V1 O5 2.052(3) . ?
V1 O6 2.052(3) . ?
V1 O10 2.064(2) . ?
V1 O1 2.077(3) . ?
O1 C1 1.269(6) . ?
O2 C1 1.265(6) . ?
O2A C1 1.282(10) . ?
O3 N1 1.380(4) . ?
O4 C4 1.202(4) . ?
O5 C4 1.322(5) . ?
O6 C5A 1.288(9) . ?
O6 C5 1.291(9) . ?
C5 O7 1.316(19) . ?
C5 C6 1.511(9) . ?
C5A O7A 1.190(13) . ?
C5A C6 1.523(9) . ?
O8 N2 1.384(5) . ?
O9 C8 1.228(5) . ?
O10 C8 1.278(5) . ?
N1 C2 1.443(6) . ?
N1 C3 1.451(5) . ?
N2 C7 1.454(5) . ?
N2 C6 1.472(6) . ?
C1 C2 1.516(7) . ?
C2 H2A 0.9900 . ?
C2 H2B 0.9900 . ?
C3 C4 1.483(6) . ?
C3 H3A 0.9900 . ?
C3 H3B 0.9900 . ?
C6 H6A 0.9900 . ?
C6 H6B 0.9900 . ?
C7 C8 1.516(6) . ?
C7 H7A 0.9900 . ?
C7 H7B 0.9900 . ?
N3 C9 1.47(2) . ?
N3 C21 1.523(5) . ?
N3 C13 1.529(6) . ?
N3 C13A 1.531(7) . ?
N3 C17A 1.535(7) . ?
N3 C17 1.539(6) . ?
N3 C9A 1.59(4) . ?
C9 C10 1.503(7) . ?
C9 H9A 0.9900 . ?
C9 H9B 0.9900 . ?
C10 C11 1.512(7) . ?
C10 H10A 0.9900 . ?
C10 H10B 0.9900 . ?
C11 C12 1.491(8) . ?
C11 H11A 0.9900 . ?
C11 H11B 0.9900 . ?
C12 H12A 0.9800 . ?
C12 H12B 0.9800 . ?
C12 H12C 0.9800 . ?
C9A C10A 1.503(9) . ?
C9A H9AA 0.9900 . ?
C9A H9AB 0.9900 . ?
C10A C11A 1.507(8) . ?
C10A H10C 0.9900 . ?
C10A H10D 0.9900 . ?
C11A C12A 1.497(9) . ?
C11A H11C 0.9900 . ?
C11A H11D 0.9900 . ?
C12A H12D 0.9800 . ?
C12A H12E 0.9800 . ?
C12A H12F 0.9800 . ?
C13 C14 1.493(7) . ?
C13 H13A 0.9900 . ?
C13 H13B 0.9900 . ?
C14 C15 1.470(7) . ?
C14 H14A 0.9900 . ?
C14 H14B 0.9900 . ?
C15 C16 1.482(7) . ?
C15 H15A 0.9900 . ?
C15 H15B 0.9900 . ?
C16 H16A 0.9800 . ?
C16 H16B 0.9800 . ?
C16 H16C 0.9800 . ?
C13A C14A 1.487(8) . ?
C13A H13C 0.9900 . ?
C13A H13D 0.9900 . ?
C14A C15A 1.469(8) . ?
C14A H14C 0.9900 . ?
C14A H14D 0.9900 . ?
C15A C16A 1.481(8) . ?
C15A H15C 0.9900 . ?
C15A H15D 0.9900 . ?
C16A H16D 0.9800 . ?
C16A H16E 0.9800 . ?
C16A H16F 0.9800 . ?
C17 C18 1.507(8) . ?
C17 H17A 0.9900 . ?
C17 H17B 0.9900 . ?
C18 C19 1.512(8) . ?
C18 H18A 0.9900 . ?
C18 H18B 0.9900 . ?
C19 C20 1.489(9) . ?
C19 H19A 0.9900 . ?
C19 H19B 0.9900 . ?
C20 H20A 0.9800 . ?
C20 H20B 0.9800 . ?
C20 H20C 0.9800 . ?
C17A C18A 1.501(9) . ?
C17A H17C 0.9900 . ?
C17A H17D 0.9900 . ?
C18A C19A 1.504(9) . ?
C18A H18C 0.9900 . ?
C18A H18D 0.9900 . ?
C19A C20A 1.492(9) . ?
C19A H19C 0.9900 . ?
C19A H19D 0.9900 . ?
C20A H20D 0.9800 . ?
C20A H20E 0.9800 . ?
C20A H20F 0.9800 . ?
C21 C22 1.522(5) . ?
C21 H21A 0.9900 . ?
C21 H21B 0.9900 . ?
C22 C23 1.520(5) . ?
C22 H22A 0.9900 . ?
C22 H22B 0.9900 . ?
C23 C24 1.510(6) . ?
C23 H23A 0.9900 . ?
C23 H23B 0.9900 . ?
C24 H24A 0.9800 . ?
C24 H24B 0.9800 . ?
C24 H24C 0.9800 . ?
N4 C33A 1.517(6) . ?
N4 C33 1.522(7) . ?
N4 C37 1.523(7) . ?
N4 C29 1.525(7) . ?
N4 C29A 1.528(6) . ?
N4 C25 1.530(7) . ?
N4 C37A 1.531(6) . ?
N4 C25A 1.540(6) . ?
C25 C26 1.513(9) . ?
C25 H25A 0.9900 . ?
C25 H25B 0.9900 . ?
C26 C27 1.511(9) . ?
C26 H26A 0.9900 . ?
C26 H26B 0.9900 . ?
C27 C28 1.509(10) . ?
C27 H27A 0.9900 . ?
C27 H27D 0.9900 . ?
C28 H28A 0.9800 . ?
C28 H28B 0.9800 . ?
C28 H28C 0.9800 . ?
C25A C26A 1.515(8) . ?
C25A H25C 0.9900 . ?
C25A H25D 0.9900 . ?
C26A C27A 1.515(8) . ?
C26A H26C 0.9900 . ?
C26A H26D 0.9900 . ?
C27A C28A 1.508(9) . ?
C27A H27B 0.9900 . ?
C27A H27C 0.9900 . ?
C28A H28D 0.9800 . ?
C28A H28E 0.9800 . ?
C28A H28F 0.9800 . ?
C29 C30 1.521(9) . ?
C29 H29A 0.9900 . ?
C29 H29B 0.9900 . ?
C30 C31 1.527(9) . ?
C30 H30A 0.9900 . ?
C30 H30B 0.9900 . ?
C31 C32 1.524(9) . ?
C31 H31A 0.9900 . ?
C31 H31B 0.9900 . ?
C32 H32A 0.9800 . ?
C32 H32B 0.9800 . ?
C32 H32C 0.9800 . ?
C29A C30A 1.523(8) . ?
C29A H29C 0.9900 . ?
C29A H29D 0.9900 . ?
C30A C31A 1.518(8) . ?
C30A H30C 0.9900 . ?
C30A H30D 0.9900 . ?
C31A C32A 1.517(9) . ?
C31A H31C 0.9900 . ?
C31A H31D 0.9900 . ?
C32A H32D 0.9800 . ?
C32A H32E 0.9800 . ?
C32A H32F 0.9800 . ?
C33 C34 1.501(8) . ?
C33 H33A 0.9900 . ?
C33 H33B 0.9900 . ?
C34 C35 1.500(8) . ?
C34 H34A 0.9900 . ?
C34 H34B 0.9900 . ?
C35 C36 1.498(8) . ?
C35 H35A 0.9900 . ?
C35 H35B 0.9900 . ?
C36 H36A 0.9800 . ?
C36 H36B 0.9800 . ?
C36 H36C 0.9800 . ?
C33A C34A 1.499(7) . ?
C33A H33C 0.9900 . ?
C33A H33D 0.9900 . ?
C34A C35A 1.502(7) . ?
C34A H34C 0.9900 . ?
C34A H34D 0.9900 . ?
C35A C36A 1.495(8) . ?
C35A H35C 0.9900 . ?
C35A H35D 0.9900 . ?
C36A H36D 0.9800 . ?
C36A H36E 0.9800 . ?
C36A H36F 0.9800 . ?
C37 C38 1.519(9) . ?
C37 H37A 0.9900 . ?
C37 H37B 0.9900 . ?
C38 C39 1.514(8) . ?
C38 H38A 0.9900 . ?
C38 H38B 0.9900 . ?
C39 C40 1.513(9) . ?
C39 H39A 0.9900 . ?
C39 H39B 0.9900 . ?
C40 H40A 0.9800 . ?
C40 H40B 0.9800 . ?
C40 H40C 0.9800 . ?
C37A C38A 1.524(8) . ?
C37A H37C 0.9900 . ?
C37A H37D 0.9900 . ?
C38A C39A 1.508(7) . ?
C38A H38C 0.9900 . ?
C38A H38D 0.9900 . ?
C39A C40A 1.513(8) . ?
C39A H39C 0.9900 . ?
C39A H39D 0.9900 . ?
C40A H40D 0.9800 . ?
C40A H40E 0.9800 . ?
C40A H40F 0.9800 . ?
O1W H1WA 0.885(10) . ?
O1W H1WB 0.880(10) . ?

loop_
_geom_hbond_atom_site_label_D
_geom_hbond_atom_site_label_H
_geom_hbond_atom_site_label_A
_geom_hbond_distance_DH
_geom_hbond_distance_HA
_geom_hbond_distance_DA
_geom_hbond_angle_DHA
_geom_hbond_site_symmetry_A
O1W H1WA O7 0.885(10) 1.99(5) 2.738(10) 142(6) .
O1W H1WA O7A 0.885(10) 2.12(4) 2.920(15) 150(7) .
O1W H1WB O2 0.880(10) 2.35(6) 2.962(8) 126(6) 3_666
O1W H1WB O2A 0.880(10) 2.20(7) 2.93(6) 140(7) 3_666

loop_
_geom_torsion_atom_site_label_1
_geom_torsion_atom_site_label_2
_geom_torsion_atom_site_label_3
_geom_torsion_atom_site_label_4
_geom_torsion
_geom_torsion_site_symmetry_1
_geom_torsion_site_symmetry_2
_geom_torsion_site_symmetry_3
_geom_torsion_site_symmetry_4
_geom_torsion_publ_flag
V1 O6 C5 O7 -179.1(16) . . . . ?
V1 O6 C5 C6 24(3) . . . . ?
V1 O6 C5A O7A 175.9(13) . . . . ?
V1 O6 C5A C6 -18(3) . . . . ?
V1 O3 N1 C2 -110.5(3) . . . . ?
V1 O3 N1 C3 110.2(3) . . . . ?
V1 O8 N2 C7 -109.8(3) . . . . ?
V1 O8 N2 C6 109.1(3) . . . . ?
V1 O1 C1 O2 -163.7(5) . . . . ?
V1 O1 C1 O2A 168(3) . . . . ?
V1 O1 C1 C2 13.2(6) . . . . ?
O3 N1 C2 C1 66.0(5) . . . . ?
C3 N1 C2 C1 -157.5(4) . . . . ?
V1 N1 C2 C1 -10.8(5) . . . . ?
O2 C1 C2 N1 175.3(5) . . . . ?
O2A C1 C2 N1 -147(4) . . . . ?
O1 C1 C2 N1 -1.9(6) . . . . ?
O3 N1 C3 C4 -59.5(4) . . . . ?
C2 N1 C3 C4 163.5(3) . . . . ?
V1 N1 C3 C4 16.6(4) . . . . ?
V1 O5 C4 O4 170.4(3) . . . . ?
V1 O5 C4 C3 -5.2(4) . . . . ?
N1 C3 C4 O4 177.1(3) . . . . ?
N1 C3 C4 O5 -7.1(4) . . . . ?
O8 N2 C6 C5 -45.3(12) . . . . ?
C7 N2 C6 C5 177.3(11) . . . . ?
V1 N2 C6 C5 31.0(12) . . . . ?
O8 N2 C6 C5A -63.5(14) . . . . ?
C7 N2 C6 C5A 159.1(14) . . . . ?
V1 N2 C6 C5A 12.7(14) . . . . ?
O7 C5 C6 N2 165.0(13) . . . . ?
O6 C5 C6 N2 -35(2) . . . . ?
O7A C5A C6 N2 168.9(16) . . . . ?
O6 C5A C6 N2 3(3) . . . . ?
O8 N2 C7 C8 54.5(4) . . . . ?
C6 N2 C7 C8 -167.6(4) . . . . ?
V1 N2 C7 C8 -21.3(5) . . . . ?
V1 O10 C8 O9 174.3(3) . . . . ?
V1 O10 C8 C7 -6.2(4) . . . . ?
N2 C7 C8 O9 -162.9(4) . . . . ?
N2 C7 C8 O10 17.5(5) . . . . ?
C21 N3 C9 C10 174.6(15) . . . . ?
C13 N3 C9 C10 53(2) . . . . ?
C17 N3 C9 C10 -65(2) . . . . ?
N3 C9 C10 C11 -177.5(16) . . . . ?
C9 C10 C11 C12 -179.7(19) . . . . ?
C21 N3 C9A C10A -176(3) . . . . ?
C13A N3 C9A C10A 64(4) . . . . ?
C17A N3 C9A C10A -54(4) . . . . ?
N3 C9A C10A C11A -174(3) . . . . ?
C9A C10A C11A C12A 159(3) . . . . ?
C9 N3 C13 C14 56.2(14) . . . . ?
C21 N3 C13 C14 -59.0(12) . . . . ?
C17 N3 C13 C14 174.9(12) . . . . ?
N3 C13 C14 C15 168.9(10) . . . . ?
C13 C14 C15 C16 179.2(14) . . . . ?
C21 N3 C13A C14A -62(2) . . . . ?
C17A N3 C13A C14A -176(2) . . . . ?
C9A N3 C13A C14A 58(3) . . . . ?
N3 C13A C14A C15A -179.9(18) . . . . ?
C13A C14A C15A C16A 170(3) . . . . ?
C9 N3 C17 C18 -61.6(18) . . . . ?
C21 N3 C17 C18 55.0(16) . . . . ?
C13 N3 C17 C18 -177.1(14) . . . . ?
N3 C17 C18 C19 -164.9(12) . . . . ?
C17 C18 C19 C20 -68.0(18) . . . . ?
C21 N3 C17A C18A 73(3) . . . . ?
C13A N3 C17A C18A -177(3) . . . . ?
C9A N3 C17A C18A -47(4) . . . . ?
N3 C17A C18A C19A 173(3) . . . . ?
C17A C18A C19A C20A 41(5) . . . . ?
C9 N3 C21 C22 178.9(11) . . . . ?
C13 N3 C21 C22 -66.2(7) . . . . ?
C13A N3 C21 C22 -57.4(10) . . . . ?
C17A N3 C21 C22 48.2(14) . . . . ?
C17 N3 C21 C22 59.6(7) . . . . ?
C9A N3 C21 C22 172.9(18) . . . . ?
N3 C21 C22 C23 170.3(4) . . . . ?
C21 C22 C23 C24 -71.0(6) . . . . ?
C33 N4 C25 C26 -158(2) . . . . ?
C37 N4 C25 C26 59(3) . . . . ?
C29 N4 C25 C26 -44(3) . . . . ?
N4 C25 C26 C27 -168(2) . . . . ?
C25 C26 C27 C28 -30(3) . . . . ?
C33A N4 C25A C26A 176.1(12) . . . . ?
C29A N4 C25A C26A -62.9(15) . . . . ?
C37A N4 C25A C26A 63.6(14) . . . . ?
N4 C25A C26A C27A -179.1(11) . . . . ?
C25A C26A C27A C28A -77.8(16) . . . . ?
C33 N4 C29 C30 55(3) . . . . ?
C37 N4 C29 C30 176(3) . . . . ?
C25 N4 C29 C30 -63(3) . . . . ?
N4 C29 C30 C31 -98(3) . . . . ?
C29 C30 C31 C32 178.0(14) . . . . ?
C33A N4 C29A C30A 57(2) . . . . ?
C37A N4 C29A C30A 177.9(14) . . . . ?
C25A N4 C29A C30A -59(2) . . . . ?
N4 C29A C30A C31A 170.5(15) . . . . ?
C29A C30A C31A C32A 173.6(15) . . . . ?
C37 N4 C33 C34 -39(2) . . . . ?
C29 N4 C33 C34 69(2) . . . . ?
C25 N4 C33 C34 176.9(19) . . . . ?
N4 C33 C34 C35 -179.3(17) . . . . ?
C33 C34 C35 C36 -179(2) . . . . ?
C29A N4 C33A C34A 61.7(15) . . . . ?
C37A N4 C33A C34A -61.5(13) . . . . ?
C25A N4 C33A C34A -173.2(12) . . . . ?
N4 C33A C34A C35A -167.6(11) . . . . ?
C33A C34A C35A C36A -177.5(13) . . . . ?
C33 N4 C37 C38 -74(2) . . . . ?
C29 N4 C37 C38 172(2) . . . . ?
C25 N4 C37 C38 68(2) . . . . ?
N4 C37 C38 C39 175.7(17) . . . . ?
C37 C38 C39 C40 -180(2) . . . . ?
C33A N4 C37A C38A -49.7(13) . . . . ?
C29A N4 C37A C38A -172.2(15) . . . . ?
C25A N4 C37A C38A 58.7(13) . . . . ?
N4 C37A C38A C39A 177.5(10) . . . . ?
C37A C38A C39A C40A -179.0(13) . . . . ?
